data_4071972
loop_
_publ_author_name
'Dabb, Serin L.'
'Messerle, Barbara A.'
'Wagler, J\"org'

_publ_section_title
;
 Formation of Metallacyclobutene Complexes via the Addition of Hydrazines
 to Ruthenium Vinylidene Complexes
;
_journal_issue 18
_journal_name_full Organometallics
_journal_page_first 4657
_journal_paper_doi 10.1021/om800494c
_journal_volume 27
_journal_year 2008
_chemical_formula_moiety 'C52 H56 Cl N6 P2 Ru, C24 H20 B, C H2 Cl2'
_chemical_formula_sum 'C77 H78 B Cl3 N6 P2 Ru'
_chemical_formula_weight 1367.62
_chemical_name_systematic
;
 ?
;
_space_group_IT_number 2
_symmetry_cell_setting triclinic
_symmetry_space_group_name_Hall '-P 1'
_symmetry_space_group_name_H-M 'P -1'
_atom_sites_solution_hydrogens geom
_atom_sites_solution_primary direct
_atom_sites_solution_secondary difmap
_audit_creation_method SHELXL-97
_cell_angle_alpha 97.1110(10)
_cell_angle_beta 100.3990(10)
_cell_angle_gamma 91.9250(10)
_cell_formula_units_Z 2
_cell_length_a 12.4426(2)
_cell_length_b 13.8014(2)
_cell_length_c 20.2734(3)
_cell_measurement_reflns_used 121749
_cell_measurement_temperature 100(2)
_cell_measurement_theta_max 35.631
_cell_measurement_theta_min 2.546
_cell_volume 3392.35(9)
_computing_cell_refinement 'HKL Scalepack (Otwinowski & Minor 1997)'
_computing_data_collection 'Nonius Collect, KappaCCD'
_computing_data_reduction 'Denzo and Scalepak (Otwinowski & Minor, 1997)'
_computing_molecular_graphics 'ORTEP32 for windows (Farugia)'
_computing_publication_material 'Ciftab (Sheldrick, 1997)'
_computing_structure_refinement 'SHELXL-97 (Sheldrick, 1997)'
_computing_structure_solution 'SHELXS-97 (Sheldrick, 1990)'
_diffrn_ambient_temperature 100(2)
_diffrn_measured_fraction_theta_full 0.996
_diffrn_measured_fraction_theta_max 0.996
_diffrn_measurement_device_type 'Nonius Kappa CCD area detector'
_diffrn_measurement_method 'phi and omega scans'
_diffrn_radiation_monochromator graphite
_diffrn_radiation_source 'fine-focus sealed tube'
_diffrn_radiation_type MoK\a
_diffrn_radiation_wavelength 0.71073
_diffrn_reflns_av_R_equivalents 0.0415
_diffrn_reflns_av_sigmaI/netI 0.0388
_diffrn_reflns_limit_h_max 20
_diffrn_reflns_limit_h_min -19
_diffrn_reflns_limit_k_max 21
_diffrn_reflns_limit_k_min -22
_diffrn_reflns_limit_l_max 32
_diffrn_reflns_limit_l_min -32
_diffrn_reflns_number 102318
_diffrn_reflns_theta_full 35.00
_diffrn_reflns_theta_max 35.00
_diffrn_reflns_theta_min 2.73
_exptl_absorpt_coefficient_mu 0.445
_exptl_absorpt_correction_T_max 0.887
_exptl_absorpt_correction_T_min 0.818
_exptl_absorpt_correction_type multi-scan
_exptl_absorpt_process_details SORTAV
_exptl_crystal_colour yellow
_exptl_crystal_density_diffrn 1.339
_exptl_crystal_density_method 'not measured'
_exptl_crystal_description piece
_exptl_crystal_F_000 1424
_exptl_crystal_size_max 0.33
_exptl_crystal_size_mid 0.30
_exptl_crystal_size_min 0.29
_refine_diff_density_max 0.853
_refine_diff_density_min -0.723
_refine_diff_density_rms 0.071
_refine_ls_extinction_method none
_refine_ls_goodness_of_fit_ref 1.048
_refine_ls_hydrogen_treatment mixed
_refine_ls_matrix_type full
_refine_ls_number_parameters 823
_refine_ls_number_reflns 29739
_refine_ls_number_restraints 0
_refine_ls_restrained_S_all 1.048
_refine_ls_R_factor_all 0.0444
_refine_ls_R_factor_gt 0.0327
_refine_ls_shift/su_max 0.005
_refine_ls_shift/su_mean 0.000
_refine_ls_structure_factor_coef Fsqd
_refine_ls_weighting_details 'calc w=1/[\s^2^(Fo^2^)+(0.0357P)^2^+1.0242P] where P=(Fo^2^+2Fc^2^)/3'
_refine_ls_weighting_scheme calc
_refine_ls_wR_factor_gt 0.0772
_refine_ls_wR_factor_ref 0.0805
_reflns_number_gt 25162
_reflns_number_total 29739
_reflns_threshold_expression >2sigma(I)
_cod_data_source_file om800494c_si_002.cif
_cod_data_source_block sd00101
_cod_original_sg_symbol_Hall -P1
_cod_original_sg_symbol_H-M P-1
_cod_database_code 4071972

loop_
_symmetry_equiv_pos_as_xyz
'x, y, z'
'-x, -y, -z'

loop_
_atom_site_label
_atom_site_type_symbol
_atom_site_fract_x
_atom_site_fract_y
_atom_site_fract_z
_atom_site_U_iso_or_equiv
_atom_site_adp_type
_atom_site_occupancy
_atom_site_symmetry_multiplicity
_atom_site_calc_flag
_atom_site_refinement_flags
Ru1 Ru 0.656074(6) 0.634543(5) 0.659372(4) 0.01030(2) Uani 1 1 d .
Cl1 Cl 0.66948(2) 0.507326(18) 0.565166(12) 0.01548(4) Uani 1 1 d .
P1 P 0.59746(2) 0.734224(18) 0.746446(12) 0.01120(4) Uani 1 1 d .
P2 P 0.82526(2) 0.608231(19) 0.716694(13) 0.01262(4) Uani 1 1 d .
N1 N 0.52239(7) 0.67327(6) 0.57693(4) 0.01316(14) Uani 1 1 d .
H1N H 0.4571(14) 0.6983(12) 0.5751(8) 0.023(4) Uiso 1 1 d .
H2N H 0.5132(13) 0.6230(12) 0.5451(8) 0.023(4) Uiso 1 1 d .
N2 N 0.60193(7) 0.74138(6) 0.56159(4) 0.01287(14) Uani 1 1 d .
N3 N 0.58062(7) 0.50861(6) 0.69799(4) 0.01391(14) Uani 1 1 d .
N4 N 0.62563(8) 0.45552(7) 0.74814(5) 0.01666(16) Uani 1 1 d .
N5 N 0.31392(7) 0.77168(7) 0.58072(5) 0.01649(16) Uani 1 1 d .
N6 N 0.33435(7) 0.84318(7) 0.63509(5) 0.01612(16) Uani 1 1 d .
C1 C 0.69542(8) 0.73365(7) 0.60481(5) 0.01218(15) Uani 1 1 d .
C2 C 0.80016(8) 0.78629(8) 0.59722(5) 0.01429(16) Uani 1 1 d .
H2A H 0.8617 0.7578 0.6252 0.017 Uiso 1 1 calc R
H2B H 0.7987 0.8554 0.6170 0.017 Uiso 1 1 calc R
C3 C 0.82642(8) 0.78562(7) 0.52667(5) 0.01281(16) Uani 1 1 d .
C4 C 0.80492(9) 0.70269(8) 0.47842(5) 0.01729(18) Uani 1 1 d .
H4 H 0.7717 0.6450 0.4890 0.021 Uiso 1 1 calc R
C5 C 0.83199(10) 0.70424(8) 0.41465(6) 0.01991(19) Uani 1 1 d .
H5 H 0.8154 0.6480 0.3817 0.024 Uiso 1 1 calc R
C6 C 0.88309(9) 0.78734(8) 0.39886(6) 0.01884(19) Uani 1 1 d .
H6 H 0.9013 0.7881 0.3554 0.023 Uiso 1 1 calc R
C7 C 0.90709(9) 0.86927(8) 0.44749(6) 0.01887(19) Uani 1 1 d .
H7 H 0.9434 0.9259 0.4376 0.023 Uiso 1 1 calc R
C8 C 0.87810(9) 0.86861(8) 0.51057(5) 0.01604(17) Uani 1 1 d .
H8 H 0.8937 0.9254 0.5431 0.019 Uiso 1 1 calc R
C9 C 0.57188(8) 0.79689(8) 0.50643(5) 0.01502(17) Uani 1 1 d .
C10 C 0.61276(9) 0.89320(8) 0.51184(6) 0.0199(2) Uani 1 1 d .
H10 H 0.6591 0.9227 0.5523 0.024 Uiso 1 1 calc R
C11 C 0.58520(11) 0.94608(10) 0.45741(7) 0.0282(3) Uani 1 1 d .
H11 H 0.6146 1.0112 0.4603 0.034 Uiso 1 1 calc R
C12 C 0.51518(11) 0.90385(11) 0.39935(7) 0.0309(3) Uani 1 1 d .
H12 H 0.4963 0.9401 0.3624 0.037 Uiso 1 1 calc R
C13 C 0.47220(11) 0.80835(11) 0.39482(6) 0.0282(3) Uani 1 1 d .
H13 H 0.4234 0.7800 0.3550 0.034 Uiso 1 1 calc R
C14 C 0.50037(10) 0.75391(9) 0.44846(6) 0.0211(2) Uani 1 1 d .
H14 H 0.4712 0.6887 0.4454 0.025 Uiso 1 1 calc R
C15 C 0.21766(9) 0.79138(8) 0.54489(5) 0.01768(18) Uani 1 1 d .
C16 C 0.17796(9) 0.87606(9) 0.57623(6) 0.0210(2) Uani 1 1 d .
H16 H 0.1116 0.9053 0.5609 0.025 Uiso 1 1 calc R
C17 C 0.25452(9) 0.90829(8) 0.63368(6) 0.01766(18) Uani 1 1 d .
C18 C 0.16569(11) 0.72632(9) 0.48218(6) 0.0245(2) Uani 1 1 d .
H18A H 0.2174 0.6784 0.4699 0.037 Uiso 1 1 calc R
H18B H 0.1455 0.7657 0.4453 0.037 Uiso 1 1 calc R
H18C H 0.0999 0.6921 0.4902 0.037 Uiso 1 1 calc R
C19 C 0.25971(11) 0.99651(9) 0.68550(6) 0.0245(2) Uani 1 1 d .
H19A H 0.2762 0.9769 0.7309 0.037 Uiso 1 1 calc R
H19B H 0.1891 1.0268 0.6794 0.037 Uiso 1 1 calc R
H19C H 0.3172 1.0436 0.6801 0.037 Uiso 1 1 calc R
C20 C 0.43866(8) 0.84536(8) 0.68074(5) 0.01606(17) Uani 1 1 d .
H20A H 0.4470 0.9057 0.7136 0.019 Uiso 1 1 calc R
H20B H 0.4983 0.8476 0.6545 0.019 Uiso 1 1 calc R
C21 C 0.45028(8) 0.75612(7) 0.71969(5) 0.01468(17) Uani 1 1 d .
H21A H 0.4125 0.6976 0.6904 0.018 Uiso 1 1 calc R
H21B H 0.4156 0.7679 0.7600 0.018 Uiso 1 1 calc R
C22 C 0.59910(8) 0.68099(7) 0.82493(5) 0.01414(16) Uani 1 1 d .
C23 C 0.68249(9) 0.70947(8) 0.88124(5) 0.01711(18) Uani 1 1 d .
H23 H 0.7378 0.7573 0.8787 0.021 Uiso 1 1 calc R
C24 C 0.68484(11) 0.66820(10) 0.94081(6) 0.0240(2) Uani 1 1 d .
H24 H 0.7406 0.6890 0.9790 0.029 Uiso 1 1 calc R
C25 C 0.60560(11) 0.59664(10) 0.94425(6) 0.0282(3) Uani 1 1 d .
H25 H 0.6083 0.5674 0.9845 0.034 Uiso 1 1 calc R
C26 C 0.52230(11) 0.56772(9) 0.88882(6) 0.0246(2) Uani 1 1 d .
H26 H 0.4680 0.5189 0.8913 0.030 Uiso 1 1 calc R
C27 C 0.51838(9) 0.61034(8) 0.82958(6) 0.01798(18) Uani 1 1 d .
H27 H 0.4606 0.5913 0.7922 0.022 Uiso 1 1 calc R
C28 C 0.63784(8) 0.86265(7) 0.77988(5) 0.01347(16) Uani 1 1 d .
C29 C 0.68650(9) 0.92423(8) 0.74288(5) 0.01635(17) Uani 1 1 d .
H29 H 0.7116 0.8975 0.7033 0.020 Uiso 1 1 calc R
C30 C 0.69866(10) 1.02478(8) 0.76336(6) 0.0223(2) Uani 1 1 d .
H30 H 0.7329 1.0662 0.7382 0.027 Uiso 1 1 calc R
C31 C 0.66077(11) 1.06432(8) 0.82045(6) 0.0241(2) Uani 1 1 d .
H31 H 0.6686 1.1329 0.8342 0.029 Uiso 1 1 calc R
C32 C 0.61129(10) 1.00399(8) 0.85770(6) 0.0223(2) Uani 1 1 d .
H32 H 0.5855 1.0314 0.8969 0.027 Uiso 1 1 calc R
C33 C 0.59956(9) 0.90365(8) 0.83762(5) 0.01774(18) Uani 1 1 d .
H33 H 0.5655 0.8626 0.8631 0.021 Uiso 1 1 calc R
C34 C 0.47858(9) 0.46749(8) 0.67528(5) 0.01656(18) Uani 1 1 d .
C35 C 0.45808(10) 0.39145(9) 0.71190(6) 0.0232(2) Uani 1 1 d .
H35 H 0.3922 0.3520 0.7062 0.028 Uiso 1 1 calc R
C36 C 0.55302(10) 0.38557(9) 0.75793(7) 0.0236(2) Uani 1 1 d .
C37 C 0.40076(9) 0.49716(8) 0.61741(6) 0.0202(2) Uani 1 1 d .
H37A H 0.3915 0.5676 0.6256 0.030 Uiso 1 1 calc R
H37B H 0.3298 0.4614 0.6129 0.030 Uiso 1 1 calc R
H37C H 0.4297 0.4820 0.5757 0.030 Uiso 1 1 calc R
C38 C 0.57942(14) 0.31861(12) 0.81032(9) 0.0425(4) Uani 1 1 d .
H38A H 0.6443 0.2835 0.8030 0.064 Uiso 1 1 calc R
H38B H 0.5173 0.2715 0.8069 0.064 Uiso 1 1 calc R
H38C H 0.5939 0.3569 0.8554 0.064 Uiso 1 1 calc R
C39 C 0.73552(9) 0.47781(8) 0.78827(5) 0.01708(18) Uani 1 1 d .
H39A H 0.7542 0.4252 0.8167 0.020 Uiso 1 1 calc R
H39B H 0.7359 0.5397 0.8188 0.020 Uiso 1 1 calc R
C40 C 0.82274(9) 0.48770(8) 0.74505(6) 0.01689(18) Uani 1 1 d .
H40A H 0.8077 0.4367 0.7052 0.020 Uiso 1 1 calc R
H40B H 0.8954 0.4774 0.7717 0.020 Uiso 1 1 calc R
C41 C 0.93951(8) 0.59944(8) 0.67033(5) 0.01580(17) Uani 1 1 d .
C42 C 1.02888(9) 0.66806(8) 0.68531(6) 0.01821(18) Uani 1 1 d .
H42 H 1.0309 0.7214 0.7200 0.022 Uiso 1 1 calc R
C43 C 1.11476(9) 0.65888(9) 0.64982(6) 0.0211(2) Uani 1 1 d .
H43 H 1.1744 0.7064 0.6600 0.025 Uiso 1 1 calc R
C44 C 1.11345(10) 0.58030(9) 0.59958(6) 0.0217(2) Uani 1 1 d .
H44 H 1.1718 0.5742 0.5752 0.026 Uiso 1 1 calc R
C45 C 1.02636(10) 0.51082(9) 0.58529(6) 0.0213(2) Uani 1 1 d .
H45 H 1.0261 0.4562 0.5517 0.026 Uiso 1 1 calc R
C46 C 0.93922(9) 0.52052(9) 0.61982(5) 0.01913(19) Uani 1 1 d .
H46 H 0.8793 0.4733 0.6090 0.023 Uiso 1 1 calc R
C47 C 0.88686(8) 0.69101(8) 0.79262(5) 0.01462(17) Uani 1 1 d .
C48 C 0.93433(9) 0.65952(9) 0.85379(5) 0.01934(19) Uani 1 1 d .
H48 H 0.9362 0.5916 0.8573 0.023 Uiso 1 1 calc R
C49 C 0.97887(10) 0.72772(10) 0.90956(6) 0.0235(2) Uani 1 1 d .
H49 H 1.0088 0.7060 0.9514 0.028 Uiso 1 1 calc R
C50 C 0.97975(10) 0.82719(9) 0.90436(6) 0.0228(2) Uani 1 1 d .
H50 H 1.0105 0.8732 0.9425 0.027 Uiso 1 1 calc R
C51 C 0.93550(10) 0.85956(9) 0.84327(6) 0.0202(2) Uani 1 1 d .
H51 H 0.9373 0.9274 0.8392 0.024 Uiso 1 1 calc R
C52 C 0.88865(9) 0.79126(8) 0.78824(5) 0.01639(17) Uani 1 1 d .
H52 H 0.8572 0.8133 0.7469 0.020 Uiso 1 1 calc R
B1 B 0.05255(11) 0.25136(9) 0.84808(6) 0.0177(2) Uani 1 1 d .
C53 C 0.14703(10) 0.18666(9) 0.88714(6) 0.0217(2) Uani 1 1 d .
C54 C 0.13624(12) 0.13889(10) 0.94289(6) 0.0277(3) Uani 1 1 d .
H54 H 0.0697 0.1426 0.9596 0.033 Uiso 1 1 calc R
C55 C 0.21984(15) 0.08584(11) 0.97498(8) 0.0387(4) Uani 1 1 d .
H55 H 0.2094 0.0550 1.0129 0.046 Uiso 1 1 calc R
C56 C 0.31696(15) 0.07829(13) 0.95185(10) 0.0459(4) Uani 1 1 d .
H56 H 0.3739 0.0427 0.9736 0.055 Uiso 1 1 calc R
C57 C 0.33042(15) 0.12344(15) 0.89625(11) 0.0515(5) Uani 1 1 d .
H57 H 0.3967 0.1183 0.8794 0.062 Uiso 1 1 calc R
C58 C 0.24668(12) 0.17656(13) 0.86492(9) 0.0390(4) Uani 1 1 d .
H58 H 0.2579 0.2071 0.8270 0.047 Uiso 1 1 calc R
C59 C -0.04088(10) 0.28300(9) 0.89407(5) 0.0196(2) Uani 1 1 d .
C60 C -0.05774(11) 0.37970(10) 0.91934(6) 0.0249(2) Uani 1 1 d .
H60 H -0.0102 0.4310 0.9120 0.030 Uiso 1 1 calc R
C61 C -0.14201(12) 0.40338(12) 0.95488(7) 0.0322(3) Uani 1 1 d .
H61 H -0.1510 0.4698 0.9707 0.039 Uiso 1 1 calc R
C62 C -0.21214(12) 0.33060(13) 0.96712(7) 0.0350(3) Uani 1 1 d .
H62 H -0.2692 0.3465 0.9913 0.042 Uiso 1 1 calc R
C63 C -0.19782(11) 0.23420(12) 0.94359(6) 0.0324(3) Uani 1 1 d .
H63 H -0.2446 0.1833 0.9522 0.039 Uiso 1 1 calc R
C64 C -0.11459(11) 0.21177(10) 0.90724(6) 0.0259(2) Uani 1 1 d .
H64 H -0.1075 0.1453 0.8907 0.031 Uiso 1 1 calc R
C65 C -0.01390(9) 0.18737(8) 0.77787(5) 0.01656(18) Uani 1 1 d .
C66 C -0.10278(9) 0.22727(8) 0.73909(5) 0.01800(18) Uani 1 1 d .
H66 H -0.1252 0.2892 0.7559 0.022 Uiso 1 1 calc R
C67 C -0.15951(10) 0.18031(9) 0.67720(6) 0.0205(2) Uani 1 1 d .
H67 H -0.2179 0.2109 0.6523 0.025 Uiso 1 1 calc R
C68 C -0.13049(11) 0.08841(9) 0.65199(6) 0.0243(2) Uani 1 1 d .
H68 H -0.1680 0.0561 0.6096 0.029 Uiso 1 1 calc R
C69 C -0.04571(11) 0.04456(9) 0.68987(6) 0.0243(2) Uani 1 1 d .
H69 H -0.0265 -0.0190 0.6739 0.029 Uiso 1 1 calc R
C70 C 0.01146(10) 0.09357(8) 0.75146(6) 0.0207(2) Uani 1 1 d .
H70 H 0.0694 0.0624 0.7763 0.025 Uiso 1 1 calc R
C71 C 0.11474(9) 0.35033(8) 0.83180(5) 0.01799(18) Uani 1 1 d .
C72 C 0.10606(9) 0.38207(8) 0.76799(5) 0.01807(18) Uani 1 1 d .
H72 H 0.0627 0.3430 0.7300 0.022 Uiso 1 1 calc R
C73 C 0.15852(10) 0.46886(9) 0.75802(6) 0.0218(2) Uani 1 1 d .
H73 H 0.1507 0.4873 0.7138 0.026 Uiso 1 1 calc R
C74 C 0.22196(11) 0.52817(9) 0.81230(7) 0.0256(2) Uani 1 1 d .
H74 H 0.2566 0.5878 0.8059 0.031 Uiso 1 1 calc R
C75 C 0.23391(11) 0.49858(10) 0.87620(7) 0.0289(3) Uani 1 1 d .
H75 H 0.2778 0.5379 0.9139 0.035 Uiso 1 1 calc R
C76 C 0.18192(11) 0.41171(10) 0.88518(6) 0.0258(2) Uani 1 1 d .
H76 H 0.1921 0.3929 0.9293 0.031 Uiso 1 1 calc R
Cl2 Cl 0.23097(4) 0.83227(4) 0.81278(2) 0.05051(11) Uani 1 1 d .
C1S C 0.24994(14) 0.81906(15) 0.89902(9) 0.0438(4) Uani 1 1 d .
H1S1 H 0.2045 0.7616 0.9049 0.053 Uiso 1 1 calc R
H1S2 H 0.2248 0.8776 0.9240 0.053 Uiso 1 1 calc R
Cl3 Cl 0.38885(4) 0.80387(4) 0.93383(3) 0.05216(12) Uani 1 1 d .

loop_
_atom_site_aniso_label
_atom_site_aniso_U_11
_atom_site_aniso_U_22
_atom_site_aniso_U_33
_atom_site_aniso_U_23
_atom_site_aniso_U_13
_atom_site_aniso_U_12
Ru1 0.01052(3) 0.01077(3) 0.00972(3) 0.00221(2) 0.00127(2) 0.00234(2)
Cl1 0.01629(10) 0.01546(10) 0.01380(9) -0.00045(7) 0.00150(8) 0.00391(8)
P1 0.01159(10) 0.01172(10) 0.01072(10) 0.00252(8) 0.00228(8) 0.00209(8)
P2 0.01168(10) 0.01405(11) 0.01210(10) 0.00256(8) 0.00109(8) 0.00329(8)
N1 0.0116(3) 0.0144(4) 0.0138(3) 0.0029(3) 0.0022(3) 0.0013(3)
N2 0.0123(3) 0.0149(4) 0.0123(3) 0.0049(3) 0.0022(3) 0.0023(3)
N3 0.0153(4) 0.0132(3) 0.0135(3) 0.0036(3) 0.0017(3) 0.0025(3)
N4 0.0170(4) 0.0148(4) 0.0185(4) 0.0072(3) 0.0006(3) 0.0019(3)
N5 0.0152(4) 0.0180(4) 0.0160(4) 0.0022(3) 0.0018(3) 0.0033(3)
N6 0.0134(4) 0.0175(4) 0.0171(4) 0.0030(3) 0.0007(3) 0.0051(3)
C1 0.0124(4) 0.0131(4) 0.0112(4) 0.0013(3) 0.0025(3) 0.0027(3)
C2 0.0129(4) 0.0179(4) 0.0122(4) 0.0038(3) 0.0015(3) -0.0003(3)
C3 0.0110(4) 0.0153(4) 0.0127(4) 0.0029(3) 0.0029(3) 0.0020(3)
C4 0.0189(4) 0.0158(4) 0.0176(4) 0.0007(3) 0.0059(4) -0.0011(3)
C5 0.0213(5) 0.0206(5) 0.0174(4) -0.0026(4) 0.0064(4) -0.0005(4)
C6 0.0205(5) 0.0222(5) 0.0157(4) 0.0031(4) 0.0078(4) 0.0042(4)
C7 0.0225(5) 0.0172(4) 0.0196(5) 0.0044(4) 0.0099(4) 0.0014(4)
C8 0.0180(4) 0.0146(4) 0.0164(4) 0.0015(3) 0.0061(3) 0.0008(3)
C9 0.0144(4) 0.0190(4) 0.0137(4) 0.0066(3) 0.0040(3) 0.0062(3)
C10 0.0181(5) 0.0202(5) 0.0241(5) 0.0101(4) 0.0058(4) 0.0053(4)
C11 0.0250(6) 0.0295(6) 0.0369(7) 0.0212(5) 0.0114(5) 0.0096(5)
C12 0.0287(6) 0.0441(8) 0.0273(6) 0.0233(6) 0.0096(5) 0.0168(6)
C13 0.0253(6) 0.0434(7) 0.0173(5) 0.0112(5) 0.0006(4) 0.0129(5)
C14 0.0211(5) 0.0260(5) 0.0159(4) 0.0051(4) 0.0000(4) 0.0065(4)
C15 0.0159(4) 0.0202(5) 0.0175(4) 0.0073(4) 0.0011(3) 0.0026(4)
C16 0.0165(5) 0.0227(5) 0.0241(5) 0.0072(4) 0.0006(4) 0.0074(4)
C17 0.0163(4) 0.0181(4) 0.0204(5) 0.0063(4) 0.0046(4) 0.0062(3)
C18 0.0259(6) 0.0275(6) 0.0181(5) 0.0051(4) -0.0030(4) 0.0021(4)
C19 0.0253(5) 0.0227(5) 0.0257(5) 0.0011(4) 0.0045(4) 0.0105(4)
C20 0.0135(4) 0.0159(4) 0.0188(4) 0.0043(3) 0.0011(3) 0.0033(3)
C21 0.0122(4) 0.0162(4) 0.0161(4) 0.0036(3) 0.0026(3) 0.0027(3)
C22 0.0162(4) 0.0152(4) 0.0122(4) 0.0040(3) 0.0036(3) 0.0031(3)
C23 0.0172(4) 0.0199(5) 0.0146(4) 0.0048(3) 0.0021(3) 0.0027(4)
C24 0.0269(6) 0.0301(6) 0.0152(5) 0.0086(4) 0.0009(4) 0.0022(5)
C25 0.0322(6) 0.0351(7) 0.0204(5) 0.0152(5) 0.0054(5) 0.0021(5)
C26 0.0274(6) 0.0262(6) 0.0234(5) 0.0111(4) 0.0081(4) -0.0015(4)
C27 0.0191(5) 0.0188(5) 0.0170(4) 0.0048(4) 0.0044(4) 0.0006(4)
C28 0.0133(4) 0.0133(4) 0.0137(4) 0.0017(3) 0.0020(3) 0.0021(3)
C29 0.0160(4) 0.0152(4) 0.0191(4) 0.0045(3) 0.0048(3) 0.0016(3)
C30 0.0232(5) 0.0156(5) 0.0286(6) 0.0061(4) 0.0044(4) -0.0007(4)
C31 0.0297(6) 0.0129(4) 0.0272(6) -0.0005(4) 0.0006(5) 0.0020(4)
C32 0.0287(6) 0.0180(5) 0.0194(5) -0.0017(4) 0.0039(4) 0.0065(4)
C33 0.0206(5) 0.0174(4) 0.0158(4) 0.0014(3) 0.0049(4) 0.0036(4)
C34 0.0167(4) 0.0150(4) 0.0171(4) 0.0026(3) 0.0009(3) -0.0009(3)
C35 0.0221(5) 0.0188(5) 0.0278(6) 0.0082(4) -0.0002(4) -0.0050(4)
C36 0.0240(5) 0.0183(5) 0.0286(6) 0.0112(4) 0.0005(4) -0.0023(4)
C37 0.0177(5) 0.0200(5) 0.0209(5) 0.0047(4) -0.0024(4) -0.0022(4)
C38 0.0374(8) 0.0365(8) 0.0543(10) 0.0331(7) -0.0063(7) -0.0076(6)
C39 0.0169(4) 0.0178(4) 0.0170(4) 0.0065(3) 0.0008(3) 0.0035(3)
C40 0.0164(4) 0.0153(4) 0.0195(4) 0.0049(3) 0.0022(3) 0.0056(3)
C41 0.0136(4) 0.0198(4) 0.0144(4) 0.0036(3) 0.0021(3) 0.0045(3)
C42 0.0172(4) 0.0192(5) 0.0194(5) 0.0036(4) 0.0053(4) 0.0034(4)
C43 0.0187(5) 0.0246(5) 0.0226(5) 0.0081(4) 0.0070(4) 0.0026(4)
C44 0.0201(5) 0.0303(6) 0.0179(5) 0.0085(4) 0.0073(4) 0.0087(4)
C45 0.0204(5) 0.0295(6) 0.0143(4) 0.0018(4) 0.0033(4) 0.0080(4)
C46 0.0154(4) 0.0244(5) 0.0164(4) 0.0000(4) 0.0009(3) 0.0044(4)
C47 0.0128(4) 0.0182(4) 0.0124(4) 0.0021(3) 0.0006(3) 0.0029(3)
C48 0.0181(5) 0.0238(5) 0.0154(4) 0.0056(4) -0.0010(4) 0.0017(4)
C49 0.0215(5) 0.0333(6) 0.0137(4) 0.0032(4) -0.0025(4) 0.0006(4)
C50 0.0202(5) 0.0304(6) 0.0152(4) -0.0027(4) 0.0011(4) -0.0019(4)
C51 0.0209(5) 0.0210(5) 0.0178(5) -0.0012(4) 0.0040(4) 0.0011(4)
C52 0.0168(4) 0.0188(4) 0.0138(4) 0.0022(3) 0.0031(3) 0.0035(3)
B1 0.0211(5) 0.0189(5) 0.0134(5) 0.0028(4) 0.0031(4) 0.0052(4)
C53 0.0242(5) 0.0219(5) 0.0186(5) 0.0037(4) 0.0012(4) 0.0061(4)
C54 0.0381(7) 0.0255(6) 0.0194(5) 0.0065(4) 0.0016(5) 0.0090(5)
C55 0.0547(10) 0.0322(7) 0.0273(6) 0.0107(5) -0.0042(6) 0.0162(7)
C56 0.0424(9) 0.0395(8) 0.0514(10) 0.0114(7) -0.0094(7) 0.0201(7)
C57 0.0323(8) 0.0567(11) 0.0721(13) 0.0264(10) 0.0116(8) 0.0228(8)
C58 0.0286(7) 0.0485(9) 0.0480(9) 0.0248(7) 0.0133(6) 0.0170(6)
C59 0.0218(5) 0.0254(5) 0.0111(4) 0.0016(4) 0.0011(3) 0.0061(4)
C60 0.0299(6) 0.0285(6) 0.0167(5) 0.0040(4) 0.0031(4) 0.0122(5)
C61 0.0347(7) 0.0421(8) 0.0199(5) 0.0010(5) 0.0045(5) 0.0205(6)
C62 0.0238(6) 0.0625(10) 0.0172(5) -0.0036(6) 0.0038(4) 0.0114(6)
C63 0.0243(6) 0.0537(9) 0.0170(5) -0.0047(5) 0.0055(4) -0.0058(6)
C64 0.0259(6) 0.0351(6) 0.0153(5) -0.0031(4) 0.0051(4) -0.0011(5)
C65 0.0208(5) 0.0164(4) 0.0138(4) 0.0030(3) 0.0057(3) 0.0028(4)
C66 0.0223(5) 0.0162(4) 0.0160(4) 0.0029(3) 0.0041(4) 0.0021(4)
C67 0.0217(5) 0.0240(5) 0.0160(4) 0.0030(4) 0.0042(4) -0.0014(4)
C68 0.0269(6) 0.0272(6) 0.0175(5) -0.0037(4) 0.0069(4) -0.0044(4)
C69 0.0307(6) 0.0195(5) 0.0230(5) -0.0042(4) 0.0108(4) 0.0012(4)
C70 0.0258(5) 0.0191(5) 0.0189(5) 0.0026(4) 0.0084(4) 0.0050(4)
C71 0.0196(5) 0.0198(5) 0.0140(4) 0.0014(3) 0.0016(3) 0.0046(4)
C72 0.0193(5) 0.0199(5) 0.0146(4) 0.0015(3) 0.0024(3) 0.0023(4)
C73 0.0220(5) 0.0232(5) 0.0209(5) 0.0048(4) 0.0040(4) 0.0019(4)
C74 0.0234(5) 0.0232(5) 0.0294(6) 0.0014(4) 0.0050(5) -0.0023(4)
C75 0.0287(6) 0.0304(6) 0.0231(5) -0.0040(5) -0.0006(5) -0.0044(5)
C76 0.0291(6) 0.0307(6) 0.0150(5) 0.0017(4) -0.0012(4) -0.0007(5)
Cl2 0.0451(2) 0.0696(3) 0.0409(2) 0.0010(2) 0.02384(18) 0.0001(2)
C1S 0.0327(8) 0.0616(11) 0.0426(9) 0.0053(8) 0.0224(7) 0.0044(7)
Cl3 0.03344(19) 0.0661(3) 0.0680(3) 0.0229(2) 0.0276(2) 0.01223(19)

loop_
_atom_type_symbol
_atom_type_description
_atom_type_scat_dispersion_real
_atom_type_scat_dispersion_imag
_atom_type_scat_source
C C 0.0033 0.0016 'International Tables Vol C Tables 4.2.6.8 and 6.1.1.4'
H H 0.0000 0.0000 'International Tables Vol C Tables 4.2.6.8 and 6.1.1.4'
N N 0.0061 0.0033 'International Tables Vol C Tables 4.2.6.8 and 6.1.1.4'
B B 0.0013 0.0007 'International Tables Vol C Tables 4.2.6.8 and 6.1.1.4'
P P 0.1023 0.0942 'International Tables Vol C Tables 4.2.6.8 and 6.1.1.4'
Cl Cl 0.1484 0.1585 'International Tables Vol C Tables 4.2.6.8 and 6.1.1.4'
Ru Ru -1.2594 0.8363 'International Tables Vol C Tables 4.2.6.8 and 6.1.1.4'

loop_
_geom_angle_atom_site_label_1
_geom_angle_atom_site_label_2
_geom_angle_atom_site_label_3
_geom_angle
C1 Ru1 N3 165.62(4)
C1 Ru1 N1 63.20(4)
N3 Ru1 N1 103.89(3)
C1 Ru1 P2 99.93(3)
N3 Ru1 P2 91.57(2)
N1 Ru1 P2 160.67(2)
C1 Ru1 P1 100.40(3)
N3 Ru1 P1 86.44(2)
N1 Ru1 P1 94.71(2)
P2 Ru1 P1 97.832(9)
C1 Ru1 Cl1 88.83(3)
N3 Ru1 Cl1 82.01(2)
N1 Ru1 Cl1 78.46(2)
P2 Ru1 Cl1 92.527(9)
P1 Ru1 Cl1 164.681(10)
C22 P1 C28 100.91(5)
C22 P1 C21 102.71(5)
C28 P1 C21 94.72(5)
C22 P1 Ru1 115.70(3)
C28 P1 Ru1 129.20(3)
C21 P1 Ru1 109.11(3)
C40 P2 C47 104.40(5)
C40 P2 C41 101.00(5)
C47 P2 C41 101.25(5)
C40 P2 Ru1 109.32(4)
C47 P2 Ru1 119.90(3)
C41 P2 Ru1 118.58(3)
N2 N1 Ru1 87.03(5)
N2 N1 H1N 111.7(10)
Ru1 N1 H1N 136.0(10)
N2 N1 H2N 107.5(11)
Ru1 N1 H2N 105.6(11)
H1N N1 H2N 105.7(15)
C1 N2 C9 133.84(9)
C1 N2 N1 106.48(8)
C9 N2 N1 119.62(8)
C34 N3 N4 104.82(8)
C34 N3 Ru1 126.18(7)
N4 N3 Ru1 128.99(7)
C36 N4 N3 111.52(9)
C36 N4 C39 125.23(9)
N3 N4 C39 123.11(9)
C15 N5 N6 105.09(9)
C17 N6 N5 112.39(9)
C17 N6 C20 129.61(9)
N5 N6 C20 117.67(8)
N2 C1 C2 120.41(8)
N2 C1 Ru1 103.29(7)
C2 C1 Ru1 135.79(7)
C1 C2 C3 118.70(8)
C1 C2 H2A 107.6
C3 C2 H2A 107.6
C1 C2 H2B 107.6
C3 C2 H2B 107.6
H2A C2 H2B 107.1
C4 C3 C8 118.79(9)
C4 C3 C2 121.81(9)
C8 C3 C2 119.33(9)
C3 C4 C5 120.20(10)
C3 C4 H4 119.9
C5 C4 H4 119.9
C6 C5 C4 120.67(10)
C6 C5 H5 119.7
C4 C5 H5 119.7
C7 C6 C5 119.20(10)
C7 C6 H6 120.4
C5 C6 H6 120.4
C6 C7 C8 120.22(10)
C6 C7 H7 119.9
C8 C7 H7 119.9
C7 C8 C3 120.88(10)
C7 C8 H8 119.6
C3 C8 H8 119.6
C10 C9 C14 120.84(10)
C10 C9 N2 119.83(9)
C14 C9 N2 119.33(10)
C9 C10 C11 119.53(12)
C9 C10 H10 120.2
C11 C10 H10 120.2
C12 C11 C10 120.10(12)
C12 C11 H11 119.9
C10 C11 H11 119.9
C11 C12 C13 120.17(11)
C11 C12 H12 119.9
C13 C12 H12 119.9
C12 C13 C14 120.42(12)
C12 C13 H13 119.8
C14 C13 H13 119.8
C9 C14 C13 118.89(12)
C9 C14 H14 120.6
C13 C14 H14 120.6
N5 C15 C16 110.36(10)
N5 C15 C18 120.93(10)
C16 C15 C18 128.69(10)
C17 C16 C15 106.46(9)
C17 C16 H16 126.8
C15 C16 H16 126.8
N6 C17 C16 105.69(10)
N6 C17 C19 123.17(10)
C16 C17 C19 131.11(10)
C15 C18 H18A 109.5
C15 C18 H18B 109.5
H18A C18 H18B 109.5
C15 C18 H18C 109.5
H18A C18 H18C 109.5
H18B C18 H18C 109.5
C17 C19 H19A 109.5
C17 C19 H19B 109.5
H19A C19 H19B 109.5
C17 C19 H19C 109.5
H19A C19 H19C 109.5
H19B C19 H19C 109.5
N6 C20 C21 112.78(9)
N6 C20 H20A 109.0
C21 C20 H20A 109.0
N6 C20 H20B 109.0
C21 C20 H20B 109.0
H20A C20 H20B 107.8
C20 C21 P1 110.00(7)
C20 C21 H21A 109.7
P1 C21 H21A 109.7
C20 C21 H21B 109.7
P1 C21 H21B 109.7
H21A C21 H21B 108.2
C27 C22 C23 118.87(9)
C27 C22 P1 120.76(8)
C23 C22 P1 120.37(8)
C24 C23 C22 120.56(11)
C24 C23 H23 119.7
C22 C23 H23 119.7
C25 C24 C23 119.97(11)
C25 C24 H24 120.0
C23 C24 H24 120.0
C24 C25 C26 120.10(11)
C24 C25 H25 120.0
C26 C25 H25 120.0
C25 C26 C27 120.08(11)
C25 C26 H26 120.0
C27 C26 H26 120.0
C26 C27 C22 120.40(11)
C26 C27 H27 119.8
C22 C27 H27 119.8
C29 C28 C33 118.94(10)
C29 C28 P1 121.57(8)
C33 C28 P1 118.32(8)
C28 C29 C30 120.59(10)
C28 C29 H29 119.7
C30 C29 H29 119.7
C31 C30 C29 119.92(11)
C31 C30 H30 120.0
C29 C30 H30 120.0
C30 C31 C32 120.23(11)
C30 C31 H31 119.9
C32 C31 H31 119.9
C33 C32 C31 119.99(11)
C33 C32 H32 120.0
C31 C32 H32 120.0
C32 C33 C28 120.32(10)
C32 C33 H33 119.8
C28 C33 H33 119.8
N3 C34 C35 110.74(9)
N3 C34 C37 124.13(9)
C35 C34 C37 125.09(10)
C36 C35 C34 105.97(10)
C36 C35 H35 127.0
C34 C35 H35 127.0
N4 C36 C35 106.92(10)
N4 C36 C38 122.89(11)
C35 C36 C38 130.19(12)
C34 C37 H37A 109.5
C34 C37 H37B 109.5
H37A C37 H37B 109.5
C34 C37 H37C 109.5
H37A C37 H37C 109.5
H37B C37 H37C 109.5
C36 C38 H38A 109.5
C36 C38 H38B 109.5
H38A C38 H38B 109.5
C36 C38 H38C 109.5
H38A C38 H38C 109.5
H38B C38 H38C 109.5
N4 C39 C40 113.03(9)
N4 C39 H39A 109.0
C40 C39 H39A 109.0
N4 C39 H39B 109.0
C40 C39 H39B 109.0
H39A C39 H39B 107.8
C39 C40 P2 111.28(7)
C39 C40 H40A 109.4
P2 C40 H40A 109.4
C39 C40 H40B 109.4
P2 C40 H40B 109.4
H40A C40 H40B 108.0
C46 C41 C42 118.64(10)
C46 C41 P2 119.35(8)
C42 C41 P2 121.99(8)
C43 C42 C41 120.68(11)
C43 C42 H42 119.7
C41 C42 H42 119.7
C44 C43 C42 120.18(11)
C44 C43 H43 119.9
C42 C43 H43 119.9
C45 C44 C43 119.60(11)
C45 C44 H44 120.2
C43 C44 H44 120.2
C44 C45 C46 120.49(11)
C44 C45 H45 119.8
C46 C45 H45 119.8
C45 C46 C41 120.39(11)
C45 C46 H46 119.8
C41 C46 H46 119.8
C52 C47 C48 118.65(10)
C52 C47 P2 117.51(7)
C48 C47 P2 123.82(8)
C49 C48 C47 120.15(11)
C49 C48 H48 119.9
C47 C48 H48 119.9
C50 C49 C48 120.42(10)
C50 C49 H49 119.8
C48 C49 H49 119.8
C49 C50 C51 120.09(11)
C49 C50 H50 120.0
C51 C50 H50 120.0
C52 C51 C50 119.24(11)
C52 C51 H51 120.4
C50 C51 H51 120.4
C51 C52 C47 121.41(10)
C51 C52 H52 119.3
C47 C52 H52 119.3
C65 B1 C71 110.81(9)
C65 B1 C53 110.54(9)
C71 B1 C53 107.45(9)
C65 B1 C59 106.11(9)
C71 B1 C59 109.50(9)
C53 B1 C59 112.47(9)
C58 C53 C54 115.30(12)
C58 C53 B1 119.92(11)
C54 C53 B1 124.77(11)
C53 C54 C55 122.56(14)
C53 C54 H54 118.7
C55 C54 H54 118.7
C56 C55 C54 120.32(14)
C56 C55 H55 119.8
C54 C55 H55 119.8
C55 C56 C57 118.95(14)
C55 C56 H56 120.5
C57 C56 H56 120.5
C56 C57 C58 120.19(17)
C56 C57 H57 119.9
C58 C57 H57 119.9
C57 C58 C53 122.68(15)
C57 C58 H58 118.7
C53 C58 H58 118.7
C64 C59 C60 115.04(11)
C64 C59 B1 120.25(10)
C60 C59 B1 124.61(11)
C61 C60 C59 122.53(14)
C61 C60 H60 118.7
C59 C60 H60 118.7
C62 C61 C60 120.37(13)
C62 C61 H61 119.8
C60 C61 H61 119.8
C61 C62 C63 118.97(13)
C61 C62 H62 120.5
C63 C62 H62 120.5
C62 C63 C64 120.06(14)
C62 C63 H63 120.0
C64 C63 H63 120.0
C63 C64 C59 123.01(13)
C63 C64 H64 118.5
C59 C64 H64 118.5
C66 C65 C70 115.32(10)
C66 C65 B1 119.50(9)
C70 C65 B1 125.17(10)
C67 C66 C65 123.13(10)
C67 C66 H66 118.4
C65 C66 H66 118.4
C68 C67 C66 119.84(11)
C68 C67 H67 120.1
C66 C67 H67 120.1
C69 C68 C67 118.98(11)
C69 C68 H68 120.5
C67 C68 H68 120.5
C68 C69 C70 120.32(11)
C68 C69 H69 119.8
C70 C69 H69 119.8
C69 C70 C65 122.33(11)
C69 C70 H70 118.8
C65 C70 H70 118.8
C72 C71 C76 114.97(11)
C72 C71 B1 125.66(10)
C76 C71 B1 119.35(10)
C73 C72 C71 122.74(10)
C73 C72 H72 118.6
C71 C72 H72 118.6
C74 C73 C72 120.33(11)
C74 C73 H73 119.8
C72 C73 H73 119.8
C73 C74 C75 118.69(12)
C73 C74 H74 120.7
C75 C74 H74 120.7
C74 C75 C76 120.26(12)
C74 C75 H75 119.9
C76 C75 H75 119.9
C75 C76 C71 122.98(11)
C75 C76 H76 118.5
C71 C76 H76 118.5
Cl2 C1S Cl3 112.22(8)
Cl2 C1S H1S1 109.2
Cl3 C1S H1S1 109.2
Cl2 C1S H1S2 109.2
Cl3 C1S H1S2 109.2
H1S1 C1S H1S2 107.9

loop_
_geom_bond_atom_site_label_1
_geom_bond_atom_site_label_2
_geom_bond_distance
Ru1 C1 1.9646(10)
Ru1 N3 2.2378(9)
Ru1 N1 2.2634(8)
Ru1 P2 2.2774(3)
Ru1 P1 2.3392(3)
Ru1 Cl1 2.4622(2)
P1 C22 1.8305(10)
P1 C28 1.8366(10)
P1 C21 1.8596(10)
P2 C40 1.8272(11)
P2 C47 1.8281(10)
P2 C41 1.8399(11)
N1 N2 1.4424(12)
N1 H1N 0.889(17)
N1 H2N 0.877(17)
N2 C1 1.3400(12)
N2 C9 1.4346(12)
N3 C34 1.3498(14)
N3 N4 1.3750(12)
N4 C36 1.3570(15)
N4 C39 1.4610(14)
N5 C15 1.3388(13)
N5 N6 1.3660(13)
N6 C17 1.3606(13)
N6 C20 1.4488(13)
C1 C2 1.5121(14)
C2 C3 1.5225(14)
C2 H2A 0.9900
C2 H2B 0.9900
C3 C4 1.3951(14)
C3 C8 1.3968(14)
C4 C5 1.3960(15)
C4 H4 0.9500
C5 C6 1.3919(16)
C5 H5 0.9500
C6 C7 1.3909(16)
C6 H6 0.9500
C7 C8 1.3910(15)
C7 H7 0.9500
C8 H8 0.9500
C9 C10 1.3913(16)
C9 C14 1.3926(15)
C10 C11 1.3956(16)
C10 H10 0.9500
C11 C12 1.382(2)
C11 H11 0.9500
C12 C13 1.392(2)
C12 H12 0.9500
C13 C14 1.3972(16)
C13 H13 0.9500
C14 H14 0.9500
C15 C16 1.4077(16)
C15 C18 1.4908(16)
C16 C17 1.3802(16)
C16 H16 0.9500
C17 C19 1.4978(17)
C18 H18A 0.9800
C18 H18B 0.9800
C18 H18C 0.9800
C19 H19A 0.9800
C19 H19B 0.9800
C19 H19C 0.9800
C20 C21 1.5403(14)
C20 H20A 0.9900
C20 H20B 0.9900
C21 H21A 0.9900
C21 H21B 0.9900
C22 C27 1.3998(15)
C22 C23 1.4029(14)
C23 C24 1.3937(15)
C23 H23 0.9500
C24 C25 1.3888(19)
C24 H24 0.9500
C25 C26 1.3918(19)
C25 H25 0.9500
C26 C27 1.3951(15)
C26 H26 0.9500
C27 H27 0.9500
C28 C29 1.3925(14)
C28 C33 1.4045(15)
C29 C30 1.3934(15)
C29 H29 0.9500
C30 C31 1.3849(18)
C30 H30 0.9500
C31 C32 1.3898(18)
C31 H31 0.9500
C32 C33 1.3892(16)
C32 H32 0.9500
C33 H33 0.9500
C34 C35 1.4003(15)
C34 C37 1.4890(15)
C35 C36 1.3784(17)
C35 H35 0.9500
C36 C38 1.4925(17)
C37 H37A 0.9800
C37 H37B 0.9800
C37 H37C 0.9800
C38 H38A 0.9800
C38 H38B 0.9800
C38 H38C 0.9800
C39 C40 1.5255(16)
C39 H39A 0.9900
C39 H39B 0.9900
C40 H40A 0.9900
C40 H40B 0.9900
C41 C46 1.3989(15)
C41 C42 1.4007(15)
C42 C43 1.3927(16)
C42 H42 0.9500
C43 C44 1.3903(17)
C43 H43 0.9500
C44 C45 1.3877(18)
C44 H44 0.9500
C45 C46 1.3944(16)
C45 H45 0.9500
C46 H46 0.9500
C47 C52 1.3969(15)
C47 C48 1.4008(14)
C48 C49 1.3952(16)
C48 H48 0.9500
C49 C50 1.3896(18)
C49 H49 0.9500
C50 C51 1.3943(16)
C50 H50 0.9500
C51 C52 1.3933(15)
C51 H51 0.9500
C52 H52 0.9500
B1 C65 1.6446(16)
B1 C71 1.6451(17)
B1 C53 1.6480(16)
B1 C59 1.6541(17)
C53 C58 1.3992(19)
C53 C54 1.4011(17)
C54 C55 1.4022(18)
C54 H54 0.9500
C55 C56 1.376(3)
C55 H55 0.9500
C56 C57 1.386(3)
C56 H56 0.9500
C57 C58 1.398(2)
C57 H57 0.9500
C58 H58 0.9500
C59 C64 1.4042(18)
C59 C60 1.4056(17)
C60 C61 1.4010(18)
C60 H60 0.9500
C61 C62 1.383(2)
C61 H61 0.9500
C62 C63 1.385(2)
C62 H62 0.9500
C63 C64 1.3971(18)
C63 H63 0.9500
C64 H64 0.9500
C65 C66 1.4067(15)
C65 C70 1.4068(15)
C66 C67 1.3932(15)
C66 H66 0.9500
C67 C68 1.3918(17)
C67 H67 0.9500
C68 C69 1.3909(19)
C68 H68 0.9500
C69 C70 1.4001(17)
C69 H69 0.9500
C70 H70 0.9500
C71 C72 1.4035(15)
C71 C76 1.4094(16)
C72 C73 1.3990(16)
C72 H72 0.9500
C73 C74 1.3872(17)
C73 H73 0.9500
C74 C75 1.3902(19)
C74 H74 0.9500
C75 C76 1.3906(19)
C75 H75 0.9500
C76 H76 0.9500
Cl2 C1S 1.7547(18)
C1S Cl3 1.7748(18)
C1S H1S1 0.9900
C1S H1S2 0.9900

loop_
_geom_torsion_atom_site_label_1
_geom_torsion_atom_site_label_2
_geom_torsion_atom_site_label_3
_geom_torsion_atom_site_label_4
_geom_torsion
C1 Ru1 P1 C22 -158.68(5)
N3 Ru1 P1 C22 34.07(4)
N1 Ru1 P1 C22 137.73(4)
P2 Ru1 P1 C22 -57.02(4)
Cl1 Ru1 P1 C22 75.09(5)
C1 Ru1 P1 C28 -27.11(5)
N3 Ru1 P1 C28 165.65(5)
N1 Ru1 P1 C28 -90.69(5)
P2 Ru1 P1 C28 74.55(4)
Cl1 Ru1 P1 C28 -153.34(5)
C1 Ru1 P1 C21 86.15(4)
N3 Ru1 P1 C21 -81.09(4)
N1 Ru1 P1 C21 22.57(4)
P2 Ru1 P1 C21 -172.18(4)
Cl1 Ru1 P1 C21 -40.07(5)
C1 Ru1 P2 C40 -157.17(5)
N3 Ru1 P2 C40 14.14(4)
N1 Ru1 P2 C40 -129.28(8)
P1 Ru1 P2 C40 100.76(4)
Cl1 Ru1 P2 C40 -67.92(4)
C1 Ru1 P2 C47 82.45(5)
N3 Ru1 P2 C47 -106.23(5)
N1 Ru1 P2 C47 110.34(8)
P1 Ru1 P2 C47 -19.61(4)
Cl1 Ru1 P2 C47 171.70(4)
C1 Ru1 P2 C41 -42.26(5)
N3 Ru1 P2 C41 129.06(5)
N1 Ru1 P2 C41 -14.37(9)
P1 Ru1 P2 C41 -144.32(4)
Cl1 Ru1 P2 C41 46.99(4)
C1 Ru1 N1 N2 -0.32(5)
N3 Ru1 N1 N2 -173.55(5)
P2 Ru1 N1 N2 -31.40(10)
P1 Ru1 N1 N2 98.96(5)
Cl1 Ru1 N1 N2 -94.90(5)
Ru1 N1 N2 C1 0.44(7)
Ru1 N1 N2 C9 177.92(8)
C1 Ru1 N3 C34 -24.70(19)
N1 Ru1 N3 C34 0.35(9)
P2 Ru1 N3 C34 -167.92(9)
P1 Ru1 N3 C34 94.33(9)
Cl1 Ru1 N3 C34 -75.59(9)
C1 Ru1 N3 N4 154.44(13)
N1 Ru1 N3 N4 179.50(8)
P2 Ru1 N3 N4 11.23(8)
P1 Ru1 N3 N4 -86.53(8)
Cl1 Ru1 N3 N4 103.56(8)
C34 N3 N4 C36 -1.89(12)
Ru1 N3 N4 C36 178.83(8)
C34 N3 N4 C39 -177.88(10)
Ru1 N3 N4 C39 2.83(14)
C15 N5 N6 C17 -1.17(12)
C15 N5 N6 C20 -175.18(9)
C9 N2 C1 C2 -4.43(17)
N1 N2 C1 C2 172.54(8)
C9 N2 C1 Ru1 -177.49(9)
N1 N2 C1 Ru1 -0.52(8)
N3 Ru1 C1 N2 27.78(18)
N1 Ru1 C1 N2 0.35(6)
P2 Ru1 C1 N2 170.36(6)
P1 Ru1 C1 N2 -89.69(6)
Cl1 Ru1 C1 N2 78.00(6)
N3 Ru1 C1 C2 -143.62(12)
N1 Ru1 C1 C2 -171.05(11)
P2 Ru1 C1 C2 -1.04(10)
P1 Ru1 C1 C2 98.91(10)
Cl1 Ru1 C1 C2 -93.40(10)
N2 C1 C2 C3 -42.63(13)
Ru1 C1 C2 C3 127.66(9)
C1 C2 C3 C4 -39.22(14)
C1 C2 C3 C8 143.81(10)
C8 C3 C4 C5 -1.82(16)
C2 C3 C4 C5 -178.80(10)
C3 C4 C5 C6 1.60(17)
C4 C5 C6 C7 0.02(17)
C5 C6 C7 C8 -1.38(17)
C6 C7 C8 C3 1.15(17)
C4 C3 C8 C7 0.46(15)
C2 C3 C8 C7 177.52(10)
C1 N2 C9 C10 -40.11(16)
N1 N2 C9 C10 143.24(10)
C1 N2 C9 C14 141.01(12)
N1 N2 C9 C14 -35.65(14)
C14 C9 C10 C11 -2.58(17)
N2 C9 C10 C11 178.55(10)
C9 C10 C11 C12 1.90(18)
C10 C11 C12 C13 -0.2(2)
C11 C12 C13 C14 -0.8(2)
C10 C9 C14 C13 1.57(17)
N2 C9 C14 C13 -179.56(10)
C12 C13 C14 C9 0.12(19)
N6 N5 C15 C16 0.72(12)
N6 N5 C15 C18 -177.86(10)
N5 C15 C16 C17 -0.06(13)
C18 C15 C16 C17 178.38(11)
N5 N6 C17 C16 1.13(13)
C20 N6 C17 C16 174.25(11)
N5 N6 C17 C19 -176.89(10)
C20 N6 C17 C19 -3.77(18)
C15 C16 C17 N6 -0.63(13)
C15 C16 C17 C19 177.17(12)
C17 N6 C20 C21 120.29(12)
N5 N6 C20 C21 -66.90(12)
N6 C20 C21 P1 155.49(7)
C22 P1 C21 C20 149.47(7)
C28 P1 C21 C20 47.15(8)
Ru1 P1 C21 C20 -87.26(7)
C28 P1 C22 C27 140.27(9)
C21 P1 C22 C27 42.83(10)
Ru1 P1 C22 C27 -75.92(9)
C28 P1 C22 C23 -40.65(9)
C21 P1 C22 C23 -138.09(9)
Ru1 P1 C22 C23 103.16(8)
C27 C22 C23 C24 -0.07(16)
P1 C22 C23 C24 -179.17(9)
C22 C23 C24 C25 1.47(18)
C23 C24 C25 C26 -1.5(2)
C24 C25 C26 C27 0.2(2)
C25 C26 C27 C22 1.22(19)
C23 C22 C27 C26 -1.27(16)
P1 C22 C27 C26 177.82(9)
C22 P1 C28 C29 155.84(9)
C21 P1 C28 C29 -100.23(9)
Ru1 P1 C28 C29 19.19(10)
C22 P1 C28 C33 -36.64(9)
C21 P1 C28 C33 67.30(9)
Ru1 P1 C28 C33 -173.28(6)
C33 C28 C29 C30 1.03(15)
P1 C28 C29 C30 168.48(9)
C28 C29 C30 C31 -0.92(17)
C29 C30 C31 C32 0.44(18)
C30 C31 C32 C33 -0.10(19)
C31 C32 C33 C28 0.22(17)
C29 C28 C33 C32 -0.68(16)
P1 C28 C33 C32 -168.54(9)
N4 N3 C34 C35 1.80(12)
Ru1 N3 C34 C35 -178.89(8)
N4 N3 C34 C37 -176.06(10)
Ru1 N3 C34 C37 3.26(15)
N3 C34 C35 C36 -1.09(14)
C37 C34 C35 C36 176.73(12)
N3 N4 C36 C35 1.25(14)
C39 N4 C36 C35 177.14(11)
N3 N4 C36 C38 -178.69(13)
C39 N4 C36 C38 -2.8(2)
C34 C35 C36 N4 -0.10(15)
C34 C35 C36 C38 179.83(16)
C36 N4 C39 C40 133.43(12)
N3 N4 C39 C40 -51.14(13)
N4 C39 C40 P2 80.51(10)
C47 P2 C40 C39 72.90(8)
C41 P2 C40 C39 177.68(7)
Ru1 P2 C40 C39 -56.55(8)
C40 P2 C41 C46 52.80(9)
C47 P2 C41 C46 160.08(8)
Ru1 P2 C41 C46 -66.52(9)
C40 P2 C41 C42 -125.34(9)
C47 P2 C41 C42 -18.06(10)
Ru1 P2 C41 C42 115.34(8)
C46 C41 C42 C43 1.14(16)
P2 C41 C42 C43 179.29(8)
C41 C42 C43 C44 -0.97(17)
C42 C43 C44 C45 -0.36(17)
C43 C44 C45 C46 1.49(17)
C44 C45 C46 C41 -1.31(17)
C42 C41 C46 C45 -0.01(16)
P2 C41 C46 C45 -178.21(8)
C40 P2 C47 C52 -173.09(8)
C41 P2 C47 C52 82.32(9)
Ru1 P2 C47 C52 -50.29(9)
C40 P2 C47 C48 8.56(11)
C41 P2 C47 C48 -96.03(10)
Ru1 P2 C47 C48 131.36(8)
C52 C47 C48 C49 2.16(17)
P2 C47 C48 C49 -179.51(9)
C47 C48 C49 C50 -2.07(18)
C48 C49 C50 C51 0.31(19)
C49 C50 C51 C52 1.31(18)
C50 C51 C52 C47 -1.19(17)
C48 C47 C52 C51 -0.54(16)
P2 C47 C52 C51 -178.98(9)
C65 B1 C53 C58 79.12(15)
C71 B1 C53 C58 -41.91(16)
C59 B1 C53 C58 -162.48(13)
C65 B1 C53 C54 -100.89(14)
C71 B1 C53 C54 138.08(12)
C59 B1 C53 C54 17.50(17)
C58 C53 C54 C55 0.9(2)
B1 C53 C54 C55 -179.05(13)
C53 C54 C55 C56 -0.5(2)
C54 C55 C56 C57 -0.3(3)
C55 C56 C57 C58 0.7(3)
C56 C57 C58 C53 -0.2(3)
C54 C53 C58 C57 -0.6(3)
B1 C53 C58 C57 179.41(17)
C65 B1 C59 C64 52.19(13)
C71 B1 C59 C64 171.83(10)
C53 B1 C59 C64 -68.79(13)
C65 B1 C59 C60 -124.13(11)
C71 B1 C59 C60 -4.49(14)
C53 B1 C59 C60 114.90(12)
C64 C59 C60 C61 -0.17(17)
B1 C59 C60 C61 176.32(11)
C59 C60 C61 C62 0.70(19)
C60 C61 C62 C63 -0.1(2)
C61 C62 C63 C64 -0.9(2)
C62 C63 C64 C59 1.5(2)
C60 C59 C64 C63 -0.94(17)
B1 C59 C64 C63 -177.59(11)
C71 B1 C65 C66 -64.97(13)
C53 B1 C65 C66 176.02(10)
C59 B1 C65 C66 53.81(13)
C71 B1 C65 C70 114.15(12)
C53 B1 C65 C70 -4.87(15)
C59 B1 C65 C70 -127.07(11)
C70 C65 C66 C67 -2.87(16)
B1 C65 C66 C67 176.33(10)
C65 C66 C67 C68 1.63(18)
C66 C67 C68 C69 0.82(18)
C67 C68 C69 C70 -1.83(19)
C68 C69 C70 C65 0.46(19)
C66 C65 C70 C69 1.82(17)
B1 C65 C70 C69 -177.33(11)
C65 B1 C71 C72 5.18(15)
C53 B1 C71 C72 126.04(11)
C59 B1 C71 C72 -111.53(12)
C65 B1 C71 C76 -176.01(10)
C53 B1 C71 C76 -55.15(13)
C59 B1 C71 C76 67.28(13)
C76 C71 C72 C73 -1.00(17)
B1 C71 C72 C73 177.86(11)
C71 C72 C73 C74 -0.36(18)
C72 C73 C74 C75 1.26(19)
C73 C74 C75 C76 -0.8(2)
C74 C75 C76 C71 -0.7(2)
C72 C71 C76 C75 1.52(19)
B1 C71 C76 C75 -177.41(12)
